data_1573195
loop_
_publ_author_name
'Zhou, Wenju'
'Aslandukov, Andrey'
'Minchenkova, Anastasiia'
'Hanfland, Michael'
'Dubrovinsky, Leonid'
'Dubrovinskaia, Natalia'

_publ_section_title
;
 Structural transformations and stability of benzo[a]pyrene under high
 pressure.
;
_journal_issue 1
_journal_name_full IUCrJ
_journal_paper_doi 10.1107/S2052252524010455
_journal_volume 12
_journal_year 2025
_chemical_formula_moiety 'C20 H12'
_chemical_formula_sum 'C20 H12'
_chemical_formula_weight 252.30
_space_group_crystal_system triclinic
_space_group_IT_number 2
_space_group_name_Hall '-P 1'
_space_group_name_H-M_alt 'P -1'
_atom_sites_solution_hydrogens geom
_audit_creation_date 2024-08-18
_audit_creation_method
;
Olex2 1.5
(compiled 2024.02.16 svn.r378c4104 for OlexSys, GUI svn.r6928)
;
_cell_angle_alpha 91.51(2)
_cell_angle_beta 90.434(9)
_cell_angle_gamma 95.820(8)
_cell_formula_units_Z 4
_cell_length_a 3.49120(10)
_cell_length_b 12.687(3)
_cell_length_c 21.531(6)
_cell_measurement_reflns_used 373
_cell_measurement_temperature 293(2)
_cell_measurement_theta_max 18.7840
_cell_measurement_theta_min 3.4210
_cell_volume 948.4(3)
_computing_cell_refinement 'CrysAlisPro 1.171.42.49 (Rigaku OD, 2022)'
_computing_data_collection 'CrysAlisPro 1.171.42.49 (Rigaku OD, 2022)'
_computing_data_reduction 'CrysAlisPro 1.171.42.49 (Rigaku OD, 2022)'
_computing_molecular_graphics 'Olex2 1.5 (Dolomanov et al., 2009)'
_computing_publication_material 'Olex2 1.5 (Dolomanov et al., 2009)'
_computing_structure_refinement 'XL  (Sheldrick, 2008)'
_computing_structure_solution 'SHELXT 2014/5 (Sheldrick, 2014)'
_diffrn_ambient_temperature 293(2)
_diffrn_detector_area_resol_mean 13.3333
_diffrn_measured_fraction_theta_full 0.271
_diffrn_measured_fraction_theta_max 0.145
_diffrn_measurement_details
;
List of Runs (angles in degrees, time in seconds):

  # Type    Start    End  Width  t~exp~   \w     \q     \k     \f   Frames
--------------------------------------------------------------------------
  1  \w    -32.00  32.50   0.50    1.00    --    0.00   0.00   0.00  129
;
_diffrn_measurement_device 'abstract diffractometer'
_diffrn_measurement_device_type 'esperanto-CrysAlisPro-abstract goniometer imported esperanto images'
_diffrn_measurement_method '\w scans'
_diffrn_radiation_type synchrotron
_diffrn_radiation_wavelength 0.410
_diffrn_reflns_av_R_equivalents 0.0312
_diffrn_reflns_av_unetI/netI 0.0735
_diffrn_reflns_Laue_measured_fraction_full 0.271
_diffrn_reflns_Laue_measured_fraction_max 0.145
_diffrn_reflns_limit_h_max 4
_diffrn_reflns_limit_h_min -4
_diffrn_reflns_limit_k_max 16
_diffrn_reflns_limit_k_min -15
_diffrn_reflns_limit_l_max 21
_diffrn_reflns_limit_l_min -16
_diffrn_reflns_number 2260
_diffrn_reflns_point_group_measured_fraction_full 0.271
_diffrn_reflns_point_group_measured_fraction_max 0.145
_diffrn_reflns_theta_full 14.241
_diffrn_reflns_theta_max 20.990
_diffrn_reflns_theta_min 3.384
_diffrn_source synchrotron
_exptl_absorpt_coefficient_mu 0.046
_exptl_absorpt_correction_T_max 1.00000
_exptl_absorpt_correction_T_min 0.16346
_exptl_absorpt_correction_type multi-scan
_exptl_absorpt_process_details
;
CrysAlisPro 1.171.42.49 (Rigaku Oxford Diffraction, 2022)
Empirical absorption correction using spherical harmonics,
implemented in SCALE3 ABSPACK scaling algorithm.
;
_exptl_crystal_colour 'clear colourless'
_exptl_crystal_colour_lustre clear
_exptl_crystal_colour_primary colourless
_exptl_crystal_density_diffrn 1.767
_exptl_crystal_description block
_exptl_crystal_F_000 528
_exptl_crystal_size_max 0.023
_exptl_crystal_size_mid 0.021
_exptl_crystal_size_min 0.018
_refine_diff_density_max 0.202
_refine_diff_density_min -0.149
_refine_diff_density_rms 0.043
_refine_ls_extinction_method none
_refine_ls_goodness_of_fit_ref 0.957
_refine_ls_hydrogen_treatment constr
_refine_ls_matrix_type full
_refine_ls_number_parameters 361
_refine_ls_number_reflns 1531
_refine_ls_number_restraints 66
_refine_ls_restrained_S_all 0.942
_refine_ls_R_factor_all 0.1058
_refine_ls_R_factor_gt 0.0628
_refine_ls_shift/su_max 0.000
_refine_ls_shift/su_mean 0.000
_refine_ls_structure_factor_coef Fsqd
_refine_ls_weighting_details 'w=1/[\s^2^(Fo^2^)+(0.0973P)^2^] where P=(Fo^2^+2Fc^2^)/3'
_refine_ls_weighting_scheme calc
_refine_ls_wR_factor_gt 0.1419
_refine_ls_wR_factor_ref 0.1645
_reflns_Friedel_coverage 0.000
_reflns_number_gt 867
_reflns_number_total 1531
_reflns_threshold_expression 'I > 2\s(I)'
_cod_data_source_file lq5058.cif
_cod_data_source_block benzoapyrene_7.1GPa
_cod_database_code 1573195
_shelx_shelxl_version_number 2017/1
_shelx_space_group_comment
;
The symmetry employed for this shelxl refinement is uniquely defined
by the following loop, which should always be used as a source of
symmetry information in preference to the above space-group names.
They are only intended as comments.
;
_shelx_estimated_absorpt_t_max 0.999
_shelx_estimated_absorpt_t_min 0.999
_olex2_refinement_description
;
1. Fixed Uiso
 At 1.2 times of:
  All C(H) groups
2. Uiso/Uaniso restraints and constraints
Uanis(C31) \\sim Ueq, Uanis(C63) \\sim Ueq, Uanis(C75) \\sim Ueq, Uanis(C47)
\\sim Ueq, Uanis(C65) \\sim Ueq, Uanis(C43) \\sim Ueq, Uanis(C11) \\sim Ueq,
Uanis(C51) \\sim Ueq, Uanis(C5) \\sim Ueq, Uanis(C3) \\sim Ueq: with sigma of
0.01 and sigma for terminal atoms of 0.02
Uanis(C25) \\sim Ueq: with sigma of 0.02 and sigma for terminal atoms of 0.04
3.a Aromatic/amide H refined with riding coordinates:
 C13(H13), C15(H15), C21(H21), C23(H23), C25(H25), C27(H27), C37(H37),
 C47(H47), C55(H55), C79(H79), C53(H53), C67(H67), C63(H63), C43(H43), C57(H57),
  C39(H39), C41(H41), C45(H45), C59(H59), C61(H61), C65(H65), C69(H69),
 C71(H71), C77(H77)
;
_olex2_submission_special_instructions 'No special instructions were received'
_oxdiff_exptl_absorpt_empirical_details
;
Empirical correction (ABSPACK) includes:
- Absorption correction using spherical harmonics
- Frame scaling
- Detector area scaling
;

loop_
_space_group_symop_operation_xyz
'x, y, z'
'-x, -y, -z'

loop_
_atom_site_label
_atom_site_type_symbol
_atom_site_fract_x
_atom_site_fract_y
_atom_site_fract_z
_atom_site_U_iso_or_equiv
_atom_site_adp_type
_atom_site_occupancy
_atom_site_site_symmetry_order
_atom_site_calc_flag
_atom_site_refinement_flags_posn
_atom_site_refinement_flags_adp
_atom_site_refinement_flags_occupancy
_atom_site_disorder_assembly
_atom_site_disorder_group
C1 C 0.5265(8) 0.2857(6) 0.5063(5) 0.035(7) Uani 1 1 d . . . . .
C3 C 0.4547(14) 0.2227(8) 0.0088(7) 0.028(5) Uani 1 1 d . U . . .
C5 C 0.9781(8) 0.2543(5) 0.6626(5) 0.025(4) Uani 1 1 d . U . . .
C7 C -0.0231(10) 0.2332(7) 0.1652(6) 0.029(9) Uani 1 1 d . . . . .
C9 C 0.7716(8) 0.2323(5) 0.6073(5) 0.023(7) Uani 1 1 d . . . . .
C11 C 0.1838(11) 0.2627(7) 0.1110(6) 0.026(5) Uani 1 1 d . U . . .
C13 C 0.3994(8) 0.1046(5) 0.5417(5) 0.028(7) Uani 1 1 d . . . . .
H13 H 0.278145 0.036513 0.535066 0.034 Uiso 1 1 calc R U . . .
C15 C 0.5296(14) 0.4017(8) 0.0524(8) 0.041(10) Uani 1 1 d . . . . .
H15 H 0.620931 0.472477 0.047750 0.049 Uiso 1 1 calc R U . . .
C17 C 0.7319(8) 0.3112(6) 0.5640(5) 0.029(7) Uani 1 1 d . . . . .
C19 C 0.2484(10) 0.1894(7) 0.0646(6) 0.027(9) Uani 1 1 d . . . . .
C21 C 0.6564(8) 0.0469(6) 0.6394(5) 0.046(8) Uani 1 1 d . . . . .
H21 H 0.534270 -0.021180 0.633220 0.055 Uiso 1 1 calc R U . . .
C23 C 0.2617(12) 0.4444(8) 0.1534(8) 0.057(11) Uani 1 1 d . . . . .
H23 H 0.356628 0.515014 0.149299 0.068 Uiso 1 1 calc R U . . .
C25 C 1.0918(9) 0.4385(6) 0.6322(5) 0.027(6) Uani 1 1 d . U . . .
H25 H 1.201056 0.507516 0.640145 0.033 Uiso 1 1 calc R U . . .
C27 C -0.0911(11) 0.0510(7) 0.1242(6) 0.047(9) Uani 1 1 d . . . . .
H27 H -0.181045 -0.019783 0.128961 0.057 Uiso 1 1 calc R U . . .
C31 C -0.1620(11) 0.1255(7) 0.1713(6) 0.025(4) Uani 1 1 d . U . . .
C33 C 0.3574(8) 0.1806(6) 0.4955(5) 0.043(8) Uani 1 1 d . . . . .
C35 C 0.5958(13) 0.3324(8) 0.0072(7) 0.029(10) Uani 1 1 d . . . . .
C37 C 0.1496(9) 0.1561(6) 0.4406(5) 0.035(8) Uani 1 1 d . . . . .
H37 H 0.031332 0.087712 0.433816 0.042 Uiso 1 1 calc R U . . .
C47 C -0.3030(9) 0.2743(6) 0.2641(5) 0.030(4) Uani 1 1 d . U . . .
H47 H -0.349456 0.322182 0.295890 0.036 Uiso 1 1 calc R U . . .
C51 C 0.3285(12) 0.3735(7) 0.1070(7) 0.026(5) Uani 1 1 d . U . . .
C55 C 0.8677(16) 0.2965(9) -0.0935(9) 0.042(11) Uani 1 1 d . . . . .
H55 H 1.014674 0.320503 -0.127142 0.050 Uiso 1 1 calc R U . . .
C75 C -0.0932(12) 0.3064(8) 0.2117(7) 0.032(5) Uani 1 1 d . U . . .
C79 C 0.5208(13) 0.1543(8) -0.0397(8) 0.058(11) Uani 1 1 d . . . . .
H79 H 0.429405 0.083075 -0.037126 0.069 Uiso 1 1 calc R U . . .
C53 C 0.1152(9) 0.2300(6) 0.3965(5) 0.038(8) Uani 1 1 d . . . . .
H53 H -0.017801 0.211739 0.359544 0.046 Uiso 1 1 calc R U . . .
C67 C 0.0592(8) 0.4158(6) 0.2062(5) 0.032(8) Uani 1 1 d . . . . .
H67 H 0.022013 0.465697 0.237401 0.038 Uiso 1 1 calc R U . . .
C63 C -0.4422(12) 0.1654(8) 0.2668(7) 0.026(4) Uani 1 1 d . U . . .
H63 H -0.593067 0.143169 0.300329 0.032 Uiso 1 1 calc R U . . .
C43 C 0.7194(8) 0.1881(6) -0.0923(5) 0.034(4) Uani 1 1 d . U . . .
H43 H 0.754005 0.141632 -0.125452 0.041 Uiso 1 1 calc R U . . .
C57 C 1.3447(8) 0.3800(6) 0.7313(6) 0.044(8) Uani 1 1 d . . . . .
H57 H 1.458724 0.448322 0.739817 0.053 Uiso 1 1 calc R U . . .
C39 C 0.8023(16) 0.3634(9) -0.0485(9) 0.047(10) Uani 1 1 d . . . . .
H39 H 0.892920 0.434319 -0.052503 0.056 Uiso 1 1 calc R U . . .
C29 C 1.1382(8) 0.3591(6) 0.6771(5) 0.030(7) Uani 1 1 d . . . . .
C41 C 0.2835(9) 0.3337(6) 0.4078(5) 0.029(8) Uani 1 1 d . . . . .
H41 H 0.254061 0.385189 0.378717 0.035 Uiso 1 1 calc R U . . .
C45 C 1.2317(9) 0.2003(6) 0.7614(5) 0.033(8) Uani 1 1 d . . . . .
H45 H 1.258897 0.148424 0.790375 0.039 Uiso 1 1 calc R U . . .
C49 C 0.6020(8) 0.1255(5) 0.5936(5) 0.034(8) Uani 1 1 d . . . . .
C59 C -0.3689(11) 0.0956(8) 0.2247(7) 0.039(10) Uani 1 1 d . . . . .
H59 H -0.454695 0.024635 0.229977 0.046 Uiso 1 1 calc R U . . .
C61 C 1.3870(9) 0.3018(6) 0.7734(5) 0.031(8) Uani 1 1 d . . . . .
H61 H 1.522575 0.318477 0.810264 0.037 Uiso 1 1 calc R U . . .
C65 C 0.8732(8) 0.0680(6) 0.6900(5) 0.030(4) Uani 1 1 d . U . . .
H65 H 0.923153 0.013120 0.715756 0.036 Uiso 1 1 calc R U . . .
C69 C 0.8978(8) 0.4161(6) 0.5799(5) 0.043(8) Uani 1 1 d . . . . .
H69 H 0.868282 0.470215 0.552472 0.051 Uiso 1 1 calc R U . . .
C71 C 0.1085(8) 0.0800(5) 0.0709(5) 0.033(9) Uani 1 1 d . . . . .
H71 H 0.150636 0.029907 0.040064 0.040 Uiso 1 1 calc R U . . .
C73 C 1.0307(8) 0.1737(6) 0.7054(5) 0.037(7) Uani 1 1 d . . . . .
C77 C 0.4822(9) 0.3594(6) 0.4590(5) 0.032(8) Uani 1 1 d . . . . .
H77 H 0.598257 0.428314 0.464344 0.038 Uiso 1 1 calc R U . . .

loop_
_atom_site_aniso_label
_atom_site_aniso_U_11
_atom_site_aniso_U_22
_atom_site_aniso_U_33
_atom_site_aniso_U_23
_atom_site_aniso_U_13
_atom_site_aniso_U_12
C1 0.0219(15) 0.041(7) 0.046(18) -0.003(11) 0.014(3) 0.0121(17)
C3 0.0281(17) 0.028(5) 0.028(11) -0.004(7) -0.002(3) 0.008(2)
C5 0.0259(13) 0.035(5) 0.015(10) -0.007(6) 0.007(2) 0.0082(16)
C7 0.0232(17) 0.036(8) 0.03(2) 0.004(14) 0.002(3) 0.006(2)
C9 0.0263(14) 0.029(6) 0.017(16) -0.004(10) 0.012(2) 0.0091(16)
C11 0.0225(15) 0.034(5) 0.023(11) -0.008(7) 0.003(3) 0.009(2)
C13 0.0287(16) 0.030(7) 0.026(18) -0.010(11) 0.013(3) 0.0064(16)
C15 0.0282(19) 0.039(9) 0.06(2) 0.014(15) -0.004(4) 0.004(2)
C17 0.0264(15) 0.035(7) 0.028(17) -0.002(11) 0.013(2) 0.0118(16)
C19 0.0230(17) 0.039(9) 0.02(2) -0.004(14) 0.008(3) 0.010(2)
C21 0.0283(16) 0.054(7) 0.058(18) 0.022(12) 0.012(3) 0.0108(18)
C23 0.030(2) 0.051(10) 0.09(3) 0.032(16) 0.001(4) 0.009(3)
C25 0.0286(15) 0.035(6) 0.018(15) -0.009(10) 0.007(3) 0.0057(18)
C27 0.0309(18) 0.043(9) 0.07(2) 0.028(14) -0.002(3) 0.003(2)
C31 0.0277(15) 0.021(5) 0.025(11) -0.015(7) -0.003(3) 0.0046(19)
C33 0.0237(15) 0.051(8) 0.056(18) 0.016(12) 0.008(3) 0.0064(18)
C35 0.0247(18) 0.031(9) 0.03(2) -0.005(15) 0.000(3) 0.006(2)
C37 0.0297(16) 0.040(8) 0.034(19) -0.010(12) 0.014(3) 0.0044(19)
C47 0.0320(14) 0.035(5) 0.023(10) -0.015(7) 0.001(3) 0.0096(18)
C51 0.0265(16) 0.026(5) 0.025(11) -0.007(7) -0.004(3) 0.006(2)
C55 0.026(2) 0.058(11) 0.04(3) 0.010(17) 0.004(4) 0.011(3)
C75 0.0289(16) 0.046(6) 0.023(11) -0.002(7) 0.004(3) 0.014(2)
C79 0.0256(19) 0.048(10) 0.10(3) 0.027(16) -0.008(4) 0.005(2)
C53 0.0281(16) 0.055(8) 0.033(18) 0.002(12) 0.005(3) 0.0107(18)
C67 0.0294(16) 0.035(8) 0.032(19) -0.011(12) -0.002(3) 0.0088(18)
C63 0.0303(17) 0.039(5) 0.011(11) -0.008(7) 0.001(3) 0.010(2)
C43 0.0293(14) 0.051(6) 0.023(10) -0.010(7) -0.002(3) 0.0092(19)
C57 0.0240(16) 0.055(8) 0.06(2) -0.002(12) 0.005(3) 0.0094(18)
C39 0.025(2) 0.057(10) 0.06(2) 0.026(16) 0.005(4) 0.008(2)
C29 0.0252(14) 0.046(7) 0.021(17) 0.002(11) 0.008(2) 0.0075(17)
C41 0.0347(17) 0.038(8) 0.02(2) -0.010(13) 0.003(3) 0.0114(19)
C45 0.0335(17) 0.053(8) 0.014(18) 0.000(12) 0.012(3) 0.015(2)
C49 0.0253(15) 0.044(7) 0.035(18) 0.008(12) 0.011(3) 0.0070(17)
C59 0.0297(19) 0.048(9) 0.04(2) 0.007(15) 0.005(3) 0.013(2)
C61 0.0298(16) 0.051(8) 0.013(18) -0.011(12) 0.006(3) 0.0129(19)
C65 0.0307(14) 0.041(5) 0.019(10) 0.000(7) 0.012(2) 0.0104(17)
C69 0.0282(15) 0.039(7) 0.062(18) 0.012(12) 0.008(3) 0.0069(18)
C71 0.0315(15) 0.036(8) 0.03(2) -0.002(14) 0.002(3) 0.0074(18)
C73 0.0237(15) 0.061(7) 0.028(17) 0.009(11) 0.010(3) 0.0112(18)
C77 0.0274(16) 0.035(7) 0.032(18) -0.006(12) 0.007(3) 0.0054(17)

loop_
_atom_type_symbol
_atom_type_description
_atom_type_scat_dispersion_real
_atom_type_scat_dispersion_imag
_atom_type_scat_source
C C -0.0001 0.0005 'International Tables Vol C Tables 4.2.6.8 and 6.1.1.4'
H H 0.0000 0.0000 'International Tables Vol C Tables 4.2.6.8 and 6.1.1.4'

loop_
_geom_angle_atom_site_label_1
_geom_angle_atom_site_label_2
_geom_angle_atom_site_label_3
_geom_angle
_geom_angle_site_symmetry_1
_geom_angle_site_symmetry_3
_geom_angle_publ_flag
C33 C1 C17 118.5(5) . . ?
C33 C1 C77 117.2(9) . . ?
C77 C1 C17 124.2(7) . . ?
C35 C3 C19 115.9(14) . . ?
C79 C3 C19 123.3(8) . . ?
C79 C3 C35 120.8(10) . . ?
C9 C5 C29 119.8(4) . . ?
C9 C5 C73 121.5(7) . . ?
C29 C5 C73 118.7(9) . . ?
C31 C7 C11 118.3(13) . . ?
C75 C7 C11 122.0(7) . . ?
C75 C7 C31 119.7(9) . . ?
C5 C9 C17 121.4(7) . . ?
C5 C9 C49 119.4(4) . . ?
C17 C9 C49 119.1(8) . . ?
C7 C11 C51 116.7(12) . . ?
C19 C11 C7 121.7(7) . . ?
C19 C11 C51 121.7(9) . . ?
C33 C13 H13 118.2 . . ?
C49 C13 H13 118.2 . . ?
C49 C13 C33 123.6(7) . . ?
C35 C15 H15 118.3 . . ?
C35 C15 C51 123.4(8) . . ?
C51 C15 H15 118.3 . . ?
C9 C17 C1 120.3(7) . . ?
C9 C17 C69 117.3(9) . . ?
C69 C17 C1 122.3(5) . . ?
C11 C19 C3 120.4(8) . . ?
C11 C19 C71 120.1(8) . . ?
C71 C19 C3 119.6(12) . . ?
C49 C21 H21 118.6 . . ?
C65 C21 H21 118.6 . . ?
C65 C21 C49 122.8(6) . . ?
C51 C23 H23 118.6 . . ?
C51 C23 C67 122.8(8) . . ?
C67 C23 H23 118.6 . . ?
C29 C25 H25 119.2 . . ?
C69 C25 H25 119.2 . . ?
C69 C25 C29 121.6(7) . . ?
C31 C27 H27 119.0 . . ?
C71 C27 H27 119.0 . . ?
C71 C27 C31 122.1(6) . . ?
C27 C31 C7 119.7(9) . . ?
C59 C31 C7 118.6(13) . . ?
C59 C31 C27 121.7(8) . . ?
C1 C33 C13 118.7(9) . . ?
C37 C33 C1 118.8(5) . . ?
C37 C33 C13 122.5(7) . . ?
C3 C35 C39 114.9(14) . . ?
C15 C35 C3 122.6(10) . . ?
C15 C35 C39 122.4(9) . . ?
C33 C37 H37 119.2 . . ?
C53 C37 C33 121.7(7) . . ?
C53 C37 H37 119.2 . . ?
C75 C47 H47 121.4 . . ?
C75 C47 C63 117.3(11) . . ?
C63 C47 H47 121.4 . . ?
C15 C51 C11 115.9(13) . . ?
C23 C51 C11 120.7(9) . . ?
C23 C51 C15 123.4(8) . . ?
C43 C55 H55 119.2 . . ?
C39 C55 H55 119.2 . . ?
C39 C55 C43 121.5(9) . . ?
C7 C75 C47 120.3(7) . . ?
C7 C75 C67 119.6(8) . . ?
C47 C75 C67 120.1(12) . . ?
C3 C79 H79 119.0 . . ?
C3 C79 C43 122.1(8) . . ?
C43 C79 H79 119.0 . . ?
C37 C53 H53 120.6 . . ?
C37 C53 C41 118.8(10) . . ?
C41 C53 H53 120.6 . . ?
C23 C67 C75 118.2(12) . . ?
C23 C67 H67 120.9 . . ?
C75 C67 H67 120.9 . . ?
C47 C63 H63 118.5 . . ?
C59 C63 C47 123.0(9) . . ?
C59 C63 H63 118.5 . . ?
C55 C43 H43 121.3 . . ?
C79 C43 C55 117.4(13) . . ?
C79 C43 H43 121.3 . . ?
C29 C57 H57 119.3 . . ?
C29 C57 C61 121.5(8) . . ?
C61 C57 H57 119.3 . . ?
C35 C39 H39 118.4 . . ?
C55 C39 C35 123.3(9) . . ?
C55 C39 H39 118.4 . . ?
C5 C29 C25 117.6(9) . . ?
C57 C29 C5 119.5(5) . . ?
C57 C29 C25 122.8(7) . . ?
C53 C41 H41 119.5 . . ?
C77 C41 C53 121.0(5) . . ?
C77 C41 H41 119.5 . . ?
C61 C45 H45 119.9 . . ?
C61 C45 C73 120.3(5) . . ?
C73 C45 H45 119.9 . . ?
C9 C49 C21 116.9(8) . . ?
C13 C49 C9 119.6(4) . . ?
C13 C49 C21 123.5(7) . . ?
C31 C59 H59 119.5 . . ?
C63 C59 C31 121.0(8) . . ?
C63 C59 H59 119.5 . . ?
C57 C61 H61 119.7 . . ?
C45 C61 C57 120.6(9) . . ?
C45 C61 H61 119.7 . . ?
C21 C65 H65 119.6 . . ?
C21 C65 C73 120.8(4) . . ?
C73 C65 H65 119.6 . . ?
C17 C69 H69 119.0 . . ?
C25 C69 C17 122.0(5) . . ?
C25 C69 H69 119.0 . . ?
C19 C71 H71 120.9 . . ?
C27 C71 C19 118.2(10) . . ?
C27 C71 H71 120.9 . . ?
C5 C73 C65 118.3(9) . . ?
C45 C73 C5 119.4(7) . . ?
C45 C73 C65 122.3(5) . . ?
C1 C77 H77 118.8 . . ?
C41 C77 C1 122.4(7) . . ?
C41 C77 H77 118.8 . . ?

loop_
_geom_bond_atom_site_label_1
_geom_bond_atom_site_label_2
_geom_bond_distance
_geom_bond_site_symmetry_2
_geom_bond_publ_flag
C1 C17 1.442(15) . ?
C1 C33 1.414(11) . ?
C1 C77 1.419(7) . ?
C3 C19 1.455(14) . ?
C3 C35 1.430(13) . ?
C3 C79 1.38(3) . ?
C5 C9 1.393(13) . ?
C5 C29 1.415(12) . ?
C5 C73 1.420(6) . ?
C7 C11 1.415(13) . ?
C7 C31 1.412(10) . ?
C7 C75 1.39(2) . ?
C9 C17 1.403(6) . ?
C9 C49 1.445(11) . ?
C11 C19 1.38(2) . ?
C11 C51 1.449(11) . ?
C13 H13 0.9300 . ?
C13 C33 1.420(7) . ?
C13 C49 1.325(12) . ?
C15 H15 0.9300 . ?
C15 C35 1.33(3) . ?
C15 C51 1.409(15) . ?
C17 C69 1.428(12) . ?
C19 C71 1.434(9) . ?
C21 H21 0.9300 . ?
C21 C49 1.446(6) . ?
C21 C65 1.328(13) . ?
C23 H23 0.9300 . ?
C23 C51 1.36(3) . ?
C23 C67 1.380(14) . ?
C25 H25 0.9300 . ?
C25 C29 1.434(6) . ?
C25 C69 1.320(14) . ?
C27 H27 0.9300 . ?
C27 C31 1.41(2) . ?
C27 C71 1.385(12) . ?
C31 C59 1.402(14) . ?
C33 C37 1.394(15) . ?
C35 C39 1.447(15) . ?
C37 H37 0.9300 . ?
C37 C53 1.364(7) . ?
C47 H47 0.9300 . ?
C47 C75 1.397(12) . ?
C47 C63 1.420(11) . ?
C55 H55 0.9300 . ?
C55 C43 1.421(13) . ?
C55 C39 1.31(3) . ?
C75 C67 1.443(10) . ?
C79 H79 0.9300 . ?
C79 C43 1.388(13) . ?
C53 H53 0.9300 . ?
C53 C41 1.400(12) . ?
C67 H67 0.9300 . ?
C63 H63 0.9300 . ?
C63 C59 1.30(3) . ?
C43 H43 0.9300 . ?
C57 H57 0.9300 . ?
C57 C29 1.373(14) . ?
C57 C61 1.379(7) . ?
C39 H39 0.9300 . ?
C41 H41 0.9300 . ?
C41 C77 1.312(13) . ?
C45 H45 0.9300 . ?
C45 C61 1.362(11) . ?
C45 C73 1.406(15) . ?
C59 H59 0.9300 . ?
C61 H61 0.9300 . ?
C65 H65 0.9300 . ?
C65 C73 1.427(12) . ?
C69 H69 0.9300 . ?
C71 H71 0.9300 . ?
C77 H77 0.9300 . ?

loop_
_geom_torsion_atom_site_label_1
_geom_torsion_atom_site_label_2
_geom_torsion_atom_site_label_3
_geom_torsion_atom_site_label_4
_geom_torsion
_geom_torsion_site_symmetry_1
_geom_torsion_site_symmetry_2
_geom_torsion_site_symmetry_3
_geom_torsion_site_symmetry_4
_geom_torsion_publ_flag
C1 C17 C69 C25 -178.7(6) . . . . ?
C1 C33 C37 C53 1.9(11) . . . . ?
C3 C19 C71 C27 -179.2(5) . . . . ?
C3 C35 C39 C55 -2.1(14) . . . . ?
C3 C79 C43 C55 2.4(10) . . . . ?
C5 C9 C17 C1 178.1(6) . . . . ?
C5 C9 C17 C69 -2.6(10) . . . . ?
C5 C9 C49 C13 178.8(6) . . . . ?
C5 C9 C49 C21 0.6(10) . . . . ?
C7 C11 C19 C3 178.6(5) . . . . ?
C7 C11 C19 C71 -0.8(11) . . . . ?
C7 C11 C51 C15 -179.2(6) . . . . ?
C7 C11 C51 C23 -0.6(10) . . . . ?
C7 C31 C59 C63 2.1(12) . . . . ?
C7 C75 C67 C23 1.9(9) . . . . ?
C9 C5 C29 C25 -2.4(10) . . . . ?
C9 C5 C29 C57 -179.3(6) . . . . ?
C9 C5 C73 C45 -178.2(6) . . . . ?
C9 C5 C73 C65 1.4(10) . . . . ?
C9 C17 C69 C25 2.0(11) . . . . ?
C11 C7 C31 C27 0.2(10) . . . . ?
C11 C7 C31 C59 -179.7(6) . . . . ?
C11 C7 C75 C47 179.2(4) . . . . ?
C11 C7 C75 C67 -2.2(12) . . . . ?
C11 C19 C71 C27 0.2(9) . . . . ?
C13 C33 C37 C53 -179.4(7) . . . . ?
C15 C35 C39 C55 -179.5(11) . . . . ?
C17 C1 C33 C13 -0.5(10) . . . . ?
C17 C1 C33 C37 178.3(6) . . . . ?
C17 C1 C77 C41 -178.0(7) . . . . ?
C17 C9 C49 C13 -2.7(10) . . . . ?
C17 C9 C49 C21 179.1(6) . . . . ?
C19 C3 C35 C15 -2.9(12) . . . . ?
C19 C3 C35 C39 179.6(6) . . . . ?
C19 C3 C79 C43 -179.8(4) . . . . ?
C19 C11 C51 C15 1.5(10) . . . . ?
C19 C11 C51 C23 -179.9(8) . . . . ?
C21 C65 C73 C5 -5.5(11) . . . . ?
C21 C65 C73 C45 174.1(7) . . . . ?
C27 C31 C59 C63 -177.9(8) . . . . ?
C31 C7 C11 C19 0.6(10) . . . . ?
C31 C7 C11 C51 -178.8(5) . . . . ?
C31 C7 C75 C47 -0.6(11) . . . . ?
C31 C7 C75 C67 178.1(4) . . . . ?
C31 C27 C71 C19 0.6(9) . . . . ?
C33 C1 C17 C9 1.9(10) . . . . ?
C33 C1 C17 C69 -177.4(6) . . . . ?
C33 C1 C77 C41 2.2(11) . . . . ?
C33 C13 C49 C9 4.3(11) . . . . ?
C33 C13 C49 C21 -177.6(7) . . . . ?
C33 C37 C53 C41 -2.0(11) . . . . ?
C35 C3 C19 C11 2.7(10) . . . . ?
C35 C3 C19 C71 -177.9(5) . . . . ?
C35 C3 C79 C43 -1.1(13) . . . . ?
C35 C15 C51 C11 -1.7(12) . . . . ?
C35 C15 C51 C23 179.8(9) . . . . ?
C37 C53 C41 C77 2.2(11) . . . . ?
C47 C75 C67 C23 -179.4(5) . . . . ?
C47 C63 C59 C31 -3.7(14) . . . . ?
C51 C11 C19 C3 -2.1(12) . . . . ?
C51 C11 C19 C71 178.5(4) . . . . ?
C51 C15 C35 C3 2.5(15) . . . . ?
C51 C15 C35 C39 179.8(6) . . . . ?
C51 C23 C67 C75 -1.1(10) . . . . ?
C75 C7 C11 C19 -179.2(8) . . . . ?
C75 C7 C11 C51 1.5(10) . . . . ?
C75 C7 C31 C27 180.0(8) . . . . ?
C75 C7 C31 C59 0.1(10) . . . . ?
C75 C47 C63 C59 3.1(11) . . . . ?
C79 C3 C19 C11 -178.5(8) . . . . ?
C79 C3 C19 C71 0.9(11) . . . . ?
C79 C3 C35 C15 178.2(10) . . . . ?
C79 C3 C35 C39 0.7(11) . . . . ?
C53 C41 C77 C1 -2.4(11) . . . . ?
C67 C23 C51 C11 0.5(12) . . . . ?
C67 C23 C51 C15 179.0(5) . . . . ?
C63 C47 C75 C7 -0.9(9) . . . . ?
C63 C47 C75 C67 -179.5(5) . . . . ?
C43 C55 C39 C35 3.6(18) . . . . ?
C39 C55 C43 C79 -3.7(13) . . . . ?
C29 C5 C9 C17 2.9(11) . . . . ?
C29 C5 C9 C49 -178.6(6) . . . . ?
C29 C5 C73 C45 1.3(10) . . . . ?
C29 C5 C73 C65 -179.1(6) . . . . ?
C29 C25 C69 C17 -1.7(12) . . . . ?
C29 C57 C61 C45 1.7(11) . . . . ?
C49 C9 C17 C1 -0.4(10) . . . . ?
C49 C9 C17 C69 178.9(6) . . . . ?
C49 C13 C33 C1 -2.8(11) . . . . ?
C49 C13 C33 C37 178.6(7) . . . . ?
C49 C21 C65 C73 7.2(12) . . . . ?
C61 C57 C29 C5 -2.7(11) . . . . ?
C61 C57 C29 C25 -179.5(8) . . . . ?
C61 C45 C73 C5 -2.4(11) . . . . ?
C61 C45 C73 C65 178.1(6) . . . . ?
C65 C21 C49 C9 -4.7(11) . . . . ?
C65 C21 C49 C13 177.1(7) . . . . ?
C69 C25 C29 C5 1.9(11) . . . . ?
C69 C25 C29 C57 178.7(7) . . . . ?
C71 C27 C31 C7 -0.8(11) . . . . ?
C71 C27 C31 C59 179.1(4) . . . . ?
C73 C5 C9 C17 -177.6(7) . . . . ?
C73 C5 C9 C49 0.9(10) . . . . ?
C73 C5 C29 C25 178.1(6) . . . . ?
C73 C5 C29 C57 1.2(11) . . . . ?
C73 C45 C61 C57 0.9(11) . . . . ?
C77 C1 C17 C9 -178.0(7) . . . . ?
C77 C1 C17 C69 2.8(11) . . . . ?
C77 C1 C33 C13 179.4(7) . . . . ?
C77 C1 C33 C37 -1.9(10) . . . . ?
